data_7214873
loop_
_publ_author_name
'Zhao, Junwei'
'Luo, Jie'
'Chen, Lijuan'
'Yuan, Jing'
'Li, Huiying'
'Ma, Pengtao'
'Wang, Jingping'
'Niu, Jingyang'

_publ_section_title
;
 Novel 1-D double-chain organic--inorganic hybrid polyoxotungstates
 constructed from dimeric copper--lanthanide heterometallic
 silicotungstate units
;
_journal_issue 23
_journal_name_full CrystEngComm
_journal_page_first 7981
_journal_paper_doi 10.1039/c2ce26007g
_journal_volume 14
_journal_year 2012
_chemical_formula_sum 'C18 H100 Cu3 Eu2 N12 O96 Si2 W22'
_chemical_formula_weight 6616.52
_chemical_name_systematic
;
?
;
_space_group_IT_number 2
_symmetry_cell_setting triclinic
_symmetry_space_group_name_Hall '-P 1'
_symmetry_space_group_name_H-M 'P -1'
_atom_sites_solution_hydrogens geom
_atom_sites_solution_primary direct
_atom_sites_solution_secondary difmap
_audit_creation_method SHELXL-97
_cell_angle_alpha 85.419(2)
_cell_angle_beta 75.718(2)
_cell_angle_gamma 74.056(2)
_cell_formula_units_Z 1
_cell_length_a 11.3868(11)
_cell_length_b 12.5373(12)
_cell_length_c 21.279(2)
_cell_measurement_reflns_used 9647
_cell_measurement_temperature 296(2)
_cell_measurement_theta_max 25.00
_cell_measurement_theta_min 1.69
_cell_volume 2830.4(5)
_computing_cell_refinement 'Bruker XSCANS'
_computing_data_collection 'Bruker XSCANS'
_computing_data_reduction 'Bruker SHELXTL'
_computing_molecular_graphics 'Bruker SHELXTL'
_computing_publication_material 'Bruker SHELXTL'
_computing_structure_refinement 'SHELXL-97 (Sheldrick, 1997)'
_computing_structure_solution 'SHELXS-97 (Sheldrick, 1990)'
_diffrn_ambient_temperature 296(2)
_diffrn_detector_area_resol_mean none
_diffrn_measured_fraction_theta_full 0.967
_diffrn_measured_fraction_theta_max 0.967
_diffrn_measurement_device_type 'Bruker P4'
_diffrn_measurement_method '\w scans'
_diffrn_radiation_monochromator graphite
_diffrn_radiation_source 'fine-focus sealed tube'
_diffrn_radiation_type MoK\a
_diffrn_radiation_wavelength 0.71073
_diffrn_reflns_av_R_equivalents 0.0464
_diffrn_reflns_av_sigmaI/netI 0.1199
_diffrn_reflns_limit_h_max 11
_diffrn_reflns_limit_h_min -13
_diffrn_reflns_limit_k_max 14
_diffrn_reflns_limit_k_min -14
_diffrn_reflns_limit_l_max 22
_diffrn_reflns_limit_l_min -25
_diffrn_reflns_number 13757
_diffrn_reflns_theta_full 25.00
_diffrn_reflns_theta_max 25.00
_diffrn_reflns_theta_min 1.69
_diffrn_standards_decay_% none
_diffrn_standards_interval_count none
_diffrn_standards_interval_time none
_diffrn_standards_number none
_exptl_absorpt_coefficient_mu 24.018
_exptl_absorpt_correction_T_max 0.1139
_exptl_absorpt_correction_T_min 0.0328
_exptl_absorpt_correction_type multi-scan
_exptl_absorpt_process_details SADABS
_exptl_crystal_colour purple
_exptl_crystal_density_diffrn 3.882
_exptl_crystal_density_method 'not measured'
_exptl_crystal_description prism
_exptl_crystal_F_000 2929
_exptl_crystal_size_max 0.45
_exptl_crystal_size_mid 0.37
_exptl_crystal_size_min 0.16
_refine_diff_density_max 3.549
_refine_diff_density_min -3.475
_refine_diff_density_rms 0.500
_refine_ls_extinction_method none
_refine_ls_goodness_of_fit_ref 1.045
_refine_ls_hydrogen_treatment constr
_refine_ls_matrix_type full
_refine_ls_number_parameters 585
_refine_ls_number_reflns 9647
_refine_ls_number_restraints 51
_refine_ls_restrained_S_all 1.057
_refine_ls_R_factor_all 0.1062
_refine_ls_R_factor_gt 0.0709
_refine_ls_shift/su_max 0.001
_refine_ls_shift/su_mean 0.000
_refine_ls_structure_factor_coef Fsqd
_refine_ls_weighting_details 'calc w=1/[\s^2^(Fo^2^)+(0.0520P)^2^+0.0000P] where P=(Fo^2^+2Fc^2^)/3'
_refine_ls_weighting_scheme calc
_refine_ls_wR_factor_gt 0.1464
_refine_ls_wR_factor_ref 0.1566
_reflns_number_gt 6122
_reflns_number_total 9647
_reflns_threshold_expression >2sigma(I)
_cod_data_source_file c2ce26007g.txt
_cod_data_source_block 5
_cod_depositor_comments
;
The following automatic conversions were performed:

'_symmetry_cell_setting' value 'Triclinic' changed to 'triclinic'
according to
/usr/data/users/saulius/automatic-downloads/retrospective/RSC/lib/dictionaries/cif_core.dic
dictionary named 'cif_core.dic' version 2.4.2 from
2011-04-26.

'_exptl_absorpt_correction_type' value 'MULTI-SCAN'
changed to 'multi-scan' according to
/usr/data/users/saulius/automatic-downloads/retrospective/RSC/lib/dictionaries/cif_core.dic
dictionary named 'cif_core.dic' version 2.4.2 from 2011-04-26.

Automatic conversion script
Id: cif_fix_values 2281 2013-09-26 08:29:07Z andrius 
;
_cod_original_sg_symbol_H-M P-1
_cod_database_code 7214873

loop_
_symmetry_equiv_pos_as_xyz
'x, y, z'
'-x, -y, -z'

loop_
_atom_site_label
_atom_site_type_symbol
_atom_site_fract_x
_atom_site_fract_y
_atom_site_fract_z
_atom_site_U_iso_or_equiv
_atom_site_adp_type
_atom_site_occupancy
_atom_site_symmetry_multiplicity
_atom_site_calc_flag
_atom_site_refinement_flags
Eu1 Eu 1.38979(15) 0.79765(11) -0.26742(6) 0.0436(4) Uani 1 1 d .
Si1 Si 1.7406(7) 0.8047(5) -0.2313(2) 0.0279(17) Uani 1 1 d .
O1W O 1.358(3) 0.782(2) -0.3763(12) 0.112(9) Uiso 1 1 d .
O2W O 1.235(2) 0.973(2) -0.2990(10) 0.091(7) Uani 1 1 d U
O3W O 1.336(2) 0.6192(17) -0.2834(9) 0.073(6) Uani 1 1 d U
O4W O 2.0758(17) 1.4220(14) -0.4544(8) 0.049(5) Uani 1 1 d U
O5W O 0.524(4) 0.396(3) 0.4495(17) 0.185(15) Uiso 1 1 d .
O6W O 0.399(4) 0.687(3) 0.0868(17) 0.177(14) Uiso 1 1 d .
O7W O 0.483(2) 0.5390(17) 0.2526(9) 0.071(6) Uani 1 1 d U
O8W O 0.526(2) 0.8248(19) 0.0293(10) 0.085(7) Uani 1 1 d U
O9W O 0.0093(19) 0.8601(15) 0.2126(9) 0.060(6) Uani 1 1 d .
O1 O 1.7490(10) 1.0537(13) -0.0463(7) 0.040(4) Uani 1 1 d DU
O2 O 1.9449(18) 0.9215(12) -0.1348(6) 0.046(5) Uani 1 1 d .
O3 O 1.5960(17) 0.9528(12) -0.0969(6) 0.039(5) Uani 1 1 d .
O4 O 1.8183(16) 0.8117(11) -0.1774(6) 0.029(4) Uani 1 1 d .
O5 O 1.7458(16) 1.0490(12) -0.1791(7) 0.035(4) Uani 1 1 d .
O6 O 1.7953(18) 0.8231(12) -0.0536(6) 0.040(5) Uani 1 1 d .
O7 O 1.8657(19) 0.5995(14) -0.0258(7) 0.048(5) Uani 1 1 d .
O8 O 1.8875(15) 0.5684(13) -0.1590(6) 0.034(4) Uiso 1 1 d .
O9 O 1.6728(18) 0.6902(12) -0.0866(6) 0.041(5) Uani 1 1 d .
O10 O 2.0054(14) 0.7045(12) -0.1265(7) 0.031(4) Uani 1 1 d .
O11 O 2.178(2) 0.8100(13) -0.2012(6) 0.055(6) Uani 1 1 d .
O12 O 1.9883(17) 0.9110(12) -0.2637(6) 0.038(5) Uani 1 1 d .
O13 O 2.0611(16) 0.6915(12) -0.2542(7) 0.037(4) Uani 1 1 d .
O14 O 1.612(2) 1.2359(13) -0.2399(7) 0.052(5) Uani 1 1 d .
O15 O 1.7459(17) 0.9100(12) -0.2806(6) 0.039(5) Uani 1 1 d .
O16 O 1.8346(16) 1.0839(13) -0.3042(7) 0.037(4) Uani 1 1 d U
O17 O 1.6118(15) 1.0846(11) -0.3286(6) 0.030(4) Uani 1 1 d U
O18 O 1.5370(16) 1.0429(12) -0.2011(6) 0.036(4) Uani 1 1 d .
O19 O 1.344(2) 1.0484(14) -0.0854(7) 0.064(6) Uani 1 1 d .
O20 O 1.3526(14) 0.9321(12) -0.1876(6) 0.030(4) Uani 1 1 d .
O21 O 1.5981(19) 0.8096(12) -0.1957(6) 0.047(5) Uani 1 1 d .
O22 O 1.4452(17) 0.8181(12) -0.0860(6) 0.045(5) Uani 1 1 d .
O23 O 1.4805(16) 0.5936(14) -0.0639(7) 0.042(4) Uani 1 1 d .
O24 O 1.4290(14) 0.6846(11) -0.1778(7) 0.029(4) Uani 1 1 d .
O25 O 1.6718(17) 0.5708(13) -0.1809(7) 0.041(5) Uani 1 1 d .
O26 O 1.8624(18) 0.3756(12) -0.2078(7) 0.044(5) Uani 1 1 d .
O27 O 1.7820(14) 0.5075(11) -0.3044(6) 0.025(4) Uani 1 1 d .
O28 O 1.8129(14) 0.6872(11) -0.2717(6) 0.026(4) Uani 1 1 d .
O29 O 1.9984(14) 0.5118(12) -0.2797(6) 0.029(4) Uiso 1 1 d .
O30 O 2.1742(18) 0.5874(13) -0.3736(7) 0.047(5) Uani 1 1 d .
O31 O 1.9333(14) 0.6160(11) -0.3865(6) 0.024(3) Uiso 1 1 d .
O32 O 1.9900(15) 0.7939(12) -0.3595(6) 0.030(4) Uani 1 1 d .
O33 O 2.0618(19) 0.9947(14) -0.3919(7) 0.052(5) Uani 1 1 d .
O34 O 1.8332(16) 0.9646(12) -0.4006(6) 0.034(4) Uani 1 1 d .
O35 O 1.6141(18) 0.9846(13) -0.4417(7) 0.047(5) Uani 1 1 d .
O36 O 1.5161(17) 0.9100(14) -0.3214(7) 0.046(5) Uani 1 1 d .
O37 O 1.7398(17) 0.7887(12) -0.3879(6) 0.037(4) Uani 1 1 d .
O38 O 1.7311(19) 0.5858(14) -0.4283(6) 0.051(6) Uani 1 1 d .
O39 O 1.5816(16) 0.6818(12) -0.3135(6) 0.037(4) Uani 1 1 d .
W1 W 1.75827(11) 0.95733(8) -0.10349(4) 0.0339(3) Uani 1 1 d .
W2 W 1.84020(11) 0.67842(8) -0.09232(4) 0.0343(3) Uani 1 1 d .
W3 W 2.02707(11) 0.81022(8) -0.19691(4) 0.0328(3) Uani 1 1 d .
W4 W 1.66872(12) 1.09311(8) -0.25084(4) 0.0353(3) Uani 1 1 d .
W5 W 1.45083(11) 0.94984(8) -0.13905(4) 0.0360(3) Uani 1 1 d .
W6 W 1.53067(11) 0.67727(8) -0.12736(4) 0.0356(3) Uani 1 1 d .
W7 W 1.83581(11) 0.51255(7) -0.22642(4) 0.0318(3) Uani 1 1 d .
W8 W 2.02678(11) 0.64069(8) -0.33143(4) 0.0312(3) Uani 1 1 d .
W9 W 1.93675(11) 0.94788(8) -0.34572(4) 0.0347(3) Uani 1 1 d .
W10 W 1.65311(11) 0.94197(8) -0.36979(4) 0.0354(3) Uani 1 1 d .
W11 W 1.74242(11) 0.64107(8) -0.35820(4) 0.0315(3) Uani 1 1 d .
Cu2 Cu 2.0000 1.0000 0.0000 0.089(2) Uani 1 2 d SGD
N5 N 2.1473(11) 0.8344(7) -0.0298(6) 0.062 Uiso 1 1 d GD
H5A H 2.1398 0.8060 -0.0657 0.074 Uiso 1 1 calc R
H5B H 2.2266 0.8386 -0.0343 0.074 Uiso 1 1 calc R
N6 N 1.9239(13) 0.9070(7) 0.0773(5) 0.063 Uiso 1 1 d G
H6A H 1.9379 0.9267 0.1140 0.075 Uiso 1 1 calc R
H6B H 1.8402 0.9238 0.0818 0.075 Uiso 1 1 calc R
C7 C 2.0982(13) 0.7720(8) 0.0338(6) 0.062 Uiso 1 1 d GD
H7A H 2.1465 0.7791 0.0648 0.074 Uiso 1 1 calc R
C8 C 1.9815(15) 0.7721(10) 0.0687(7) 0.066 Uiso 1 1 d GD
H8A H 1.9827 0.7336 0.1100 0.080 Uiso 1 1 calc R
H8B H 1.9366 0.7409 0.0448 0.080 Uiso 1 1 calc R
C9 C 2.1390(19) 0.6548(11) 0.0143(9) 0.070 Uiso 1 1 d G
H9A H 2.1171 0.6089 0.0513 0.105 Uiso 1 1 calc R
H9B H 2.2284 0.6336 -0.0026 0.105 Uiso 1 1 calc R
H9C H 2.0981 0.6454 -0.0185 0.105 Uiso 1 1 calc R
Cu1 Cu 2.0774(3) 1.2466(2) -0.41473(12) 0.0449(9) Uani 1 1 d G
N1 N 2.2630(7) 1.1976(9) -0.4506(4) 0.074(8) Uani 1 1 d G
H1A H 2.2844 1.1276 -0.4648 0.089 Uiso 1 1 calc R
H1B H 2.2850 1.2415 -0.4846 0.089 Uiso 1 1 calc R
N2 N 2.1204(7) 1.2708(8) -0.3307(3) 0.035(5) Uani 1 1 d G
H2B H 2.0818 1.3407 -0.3173 0.042 Uiso 1 1 calc R
H2C H 2.0931 1.2242 -0.2998 0.042 Uiso 1 1 calc R
N3 N 1.8903(7) 1.2852(8) -0.3799(3) 0.041(6) Uani 1 1 d G
H3A H 1.8687 1.2306 -0.3533 0.049 Uiso 1 1 calc R
H3B H 1.8648 1.3483 -0.3571 0.049 Uiso 1 1 calc R
N4 N 2.0340(7) 1.2033(8) -0.4933(4) 0.051(6) Uani 1 1 d G
H4B H 2.0568 1.2472 -0.5271 0.061 Uiso 1 1 calc R
H4C H 2.0769 1.1328 -0.5036 0.061 Uiso 1 1 calc R
C1 C 2.3327(10) 1.2029(9) -0.4001(5) 0.072 Uiso 1 1 d G
H1C H 2.3788 1.1281 -0.3912 0.087 Uiso 1 1 calc R
H1D H 2.3938 1.2447 -0.4179 0.087 Uiso 1 1 calc R
C2 C 2.2579(9) 1.2509(9) -0.3411(4) 0.080 Uiso 1 1 d G
H2A H 2.2537 1.3256 -0.3596 0.096 Uiso 1 1 calc R
C3 C 2.2966(13) 1.2780(13) -0.2874(6) 0.075 Uiso 1 1 d G
H3C H 2.2250 1.3202 -0.2569 0.113 Uiso 1 1 calc R
H3D H 2.3564 1.3211 -0.3020 0.113 Uiso 1 1 calc R
H3E H 2.3348 1.2110 -0.2667 0.113 Uiso 1 1 calc R
C4 C 1.8308(9) 1.2997(9) -0.4345(4) 0.048(8) Uani 1 1 d G
H4A H 1.8437 1.3689 -0.4561 0.058 Uiso 1 1 calc R
C5 C 1.8980(9) 1.2141(9) -0.4811(5) 0.061(9) Uani 1 1 d G
H5C H 1.8707 1.2324 -0.5213 0.073 Uiso 1 1 calc R
H5D H 1.8807 1.1442 -0.4647 0.073 Uiso 1 1 calc R
C6 C 1.6954(13) 1.3161(13) -0.4158(6) 0.060(9) Uani 1 1 d G
H6C H 1.6584 1.3764 -0.3860 0.090 Uiso 1 1 calc R
H6D H 1.6767 1.2497 -0.3954 0.090 Uiso 1 1 calc R
H6E H 1.6617 1.3329 -0.4536 0.090 Uiso 1 1 calc R

loop_
_atom_site_aniso_label
_atom_site_aniso_U_11
_atom_site_aniso_U_22
_atom_site_aniso_U_33
_atom_site_aniso_U_23
_atom_site_aniso_U_13
_atom_site_aniso_U_12
Eu1 0.0597(11) 0.0297(8) 0.0309(6) -0.0023(6) 0.0051(7) -0.0080(7)
Si1 0.045(5) 0.014(3) 0.016(3) -0.002(2) 0.006(3) -0.005(3)
O2W 0.091(7) 0.090(7) 0.091(7) -0.0009(10) -0.0212(19) -0.024(2)
O3W 0.073(6) 0.073(6) 0.073(6) -0.0011(10) -0.0171(17) -0.0191(19)
O4W 0.050(5) 0.049(5) 0.049(5) -0.0007(10) -0.0114(15) -0.0131(16)
O7W 0.071(6) 0.071(6) 0.072(6) -0.0010(10) -0.0167(17) -0.0190(18)
O8W 0.085(7) 0.085(7) 0.085(7) -0.0010(10) -0.0198(19) -0.022(2)
O9W 0.054(14) 0.041(12) 0.088(13) -0.008(11) -0.006(12) -0.026(10)
O1 0.040(4) 0.040(4) 0.040(4) -0.0007(10) -0.0090(14) -0.0104(15)
O2 0.089(16) 0.021(9) 0.022(7) -0.009(7) -0.010(9) -0.005(9)
O3 0.082(15) 0.022(9) 0.009(6) 0.001(6) 0.000(8) -0.019(9)
O4 0.052(12) 0.023(9) 0.014(6) -0.011(6) 0.002(7) -0.018(8)
O5 0.038(11) 0.030(10) 0.036(8) -0.001(7) -0.003(8) -0.014(8)
O6 0.076(14) 0.023(9) 0.022(7) 0.000(7) -0.005(9) -0.019(9)
O7 0.083(16) 0.034(10) 0.026(8) -0.002(7) -0.004(9) -0.021(10)
O9 0.079(14) 0.013(8) 0.020(7) 0.005(6) 0.001(9) -0.006(8)
O10 0.037(11) 0.020(9) 0.037(8) -0.003(7) -0.026(8) 0.007(7)
O11 0.13(2) 0.017(9) 0.020(7) 0.001(7) -0.014(10) -0.031(11)
O12 0.081(14) 0.016(8) 0.017(7) -0.006(6) -0.005(8) -0.019(9)
O13 0.042(12) 0.027(9) 0.038(8) -0.002(7) -0.011(9) -0.003(8)
O14 0.105(17) 0.016(9) 0.033(8) 0.005(7) -0.017(10) -0.013(9)
O15 0.061(13) 0.025(9) 0.029(8) -0.012(7) 0.013(8) -0.027(9)
O16 0.037(4) 0.036(4) 0.037(4) -0.0006(10) -0.0081(13) -0.0101(14)
O17 0.037(8) 0.017(6) 0.031(6) 0.011(6) -0.009(6) 0.000(6)
O18 0.049(12) 0.028(9) 0.020(7) 0.005(7) -0.001(8) 0.003(8)
O19 0.102(18) 0.031(11) 0.029(8) -0.014(8) 0.033(10) -0.008(10)
O20 0.022(10) 0.029(9) 0.027(7) 0.000(7) -0.002(7) 0.009(7)
O21 0.101(17) 0.017(9) 0.016(7) 0.001(6) 0.009(9) -0.028(9)
O22 0.070(14) 0.021(9) 0.022(7) -0.003(7) 0.016(9) 0.001(8)
O23 0.040(12) 0.050(11) 0.029(8) 0.011(8) 0.002(8) -0.013(9)
O24 0.023(10) 0.013(8) 0.040(8) 0.002(7) 0.007(8) -0.001(6)
O25 0.052(13) 0.031(10) 0.039(8) -0.015(8) 0.003(9) -0.020(9)
O26 0.072(14) 0.013(9) 0.037(8) 0.005(7) 0.002(9) -0.010(8)
O27 0.029(10) 0.010(8) 0.030(7) -0.004(6) -0.006(7) 0.004(6)
O28 0.038(10) 0.018(8) 0.024(7) -0.008(6) -0.017(7) -0.001(7)
O30 0.069(14) 0.031(10) 0.047(9) -0.020(8) -0.013(10) -0.015(9)
O32 0.051(12) 0.026(9) 0.015(6) 0.001(6) -0.005(7) -0.015(8)
O33 0.075(15) 0.046(12) 0.029(8) 0.000(8) 0.008(9) -0.024(10)
O34 0.051(12) 0.022(9) 0.021(7) -0.008(7) 0.008(8) -0.010(8)
O35 0.072(14) 0.026(10) 0.042(9) 0.004(8) -0.028(10) -0.003(9)
O36 0.048(13) 0.042(11) 0.038(9) -0.013(8) 0.008(9) -0.007(9)
O37 0.069(13) 0.014(8) 0.023(7) 0.006(6) -0.009(8) -0.006(8)
O38 0.097(17) 0.047(12) 0.024(8) -0.007(8) -0.009(9) -0.047(11)
O39 0.065(13) 0.018(9) 0.028(8) -0.006(7) -0.024(9) 0.004(8)
W1 0.0612(8) 0.0172(5) 0.0185(4) -0.0046(4) -0.0008(5) -0.0089(5)
W2 0.0574(8) 0.0185(5) 0.0218(4) 0.0008(4) -0.0011(5) -0.0087(5)
W3 0.0533(8) 0.0214(5) 0.0233(4) -0.0041(4) -0.0026(5) -0.0136(5)
W4 0.0664(8) 0.0136(5) 0.0206(4) -0.0017(4) -0.0015(5) -0.0093(5)
W5 0.0510(8) 0.0233(5) 0.0224(4) -0.0028(4) 0.0038(5) -0.0014(5)
W6 0.0511(8) 0.0231(5) 0.0233(4) 0.0012(4) 0.0048(5) -0.0073(5)
W7 0.0489(7) 0.0147(5) 0.0267(4) -0.0030(4) 0.0018(5) -0.0086(4)
W8 0.0467(7) 0.0192(5) 0.0244(4) -0.0073(4) 0.0028(5) -0.0113(5)
W9 0.0615(8) 0.0204(5) 0.0206(4) -0.0003(4) 0.0001(5) -0.0169(5)
W10 0.0614(8) 0.0213(5) 0.0203(4) -0.0018(4) -0.0032(5) -0.0111(5)
W11 0.0472(7) 0.0213(5) 0.0232(4) -0.0082(4) 0.0025(5) -0.0120(5)
Cu2 0.089(5) 0.069(4) 0.119(5) 0.036(4) -0.045(5) -0.028(4)
Cu1 0.066(3) 0.0323(18) 0.0308(14) -0.0083(14) 0.0000(16) -0.0121(16)
N1 0.08(2) 0.062(18) 0.059(14) -0.029(14) 0.006(15) -0.005(15)
N2 0.033(13) 0.022(11) 0.048(11) 0.000(9) -0.020(11) 0.004(9)
N3 0.048(16) 0.034(13) 0.034(10) -0.005(9) 0.011(11) -0.015(11)
N4 0.059(18) 0.053(15) 0.045(12) -0.006(11) -0.016(13) -0.015(12)
C4 0.07(2) 0.048(18) 0.032(13) -0.002(12) -0.010(15) -0.024(16)
C5 0.06(2) 0.08(2) 0.046(15) -0.034(16) -0.005(16) -0.011(17)
C6 0.07(2) 0.06(2) 0.066(18) 0.013(16) -0.030(19) -0.035(17)

loop_
_atom_type_symbol
_atom_type_description
_atom_type_scat_dispersion_real
_atom_type_scat_dispersion_imag
_atom_type_scat_source
C C 0.0033 0.0016 'International Tables Vol C Tables 4.2.6.8 and 6.1.1.4'
H H 0.0000 0.0000 'International Tables Vol C Tables 4.2.6.8 and 6.1.1.4'
N N 0.0061 0.0033 'International Tables Vol C Tables 4.2.6.8 and 6.1.1.4'
O O 0.0106 0.0060 'International Tables Vol C Tables 4.2.6.8 and 6.1.1.4'
Si Si 0.0817 0.0704 'International Tables Vol C Tables 4.2.6.8 and 6.1.1.4'
Cu Cu 0.3201 1.2651 'International Tables Vol C Tables 4.2.6.8 and 6.1.1.4'
Eu Eu -0.1578 3.6682 'International Tables Vol C Tables 4.2.6.8 and 6.1.1.4'
W W -0.8490 6.8722 'International Tables Vol C Tables 4.2.6.8 and 6.1.1.4'

loop_
_geom_angle_atom_site_label_1
_geom_angle_atom_site_label_2
_geom_angle_atom_site_label_3
_geom_angle
_geom_angle_site_symmetry_1
_geom_angle_site_symmetry_3
O39 Eu1 O36 73.1(6) . .
O39 Eu1 O24 79.9(5) . .
O36 Eu1 O24 123.9(6) . .
O39 Eu1 O20 125.6(5) . .
O36 Eu1 O20 78.7(5) . .
O24 Eu1 O20 78.7(5) . .
O39 Eu1 O11 146.0(5) . 1_455
O36 Eu1 O11 140.9(5) . 1_455
O24 Eu1 O11 77.5(5) . 1_455
O20 Eu1 O11 74.0(5) . 1_455
O39 Eu1 O1W 80.7(8) . .
O36 Eu1 O1W 83.1(7) . .
O24 Eu1 O1W 139.5(7) . .
O20 Eu1 O1W 140.5(7) . .
O11 Eu1 O1W 100.7(8) 1_455 .
O39 Eu1 O3W 76.9(6) . .
O36 Eu1 O3W 140.2(6) . .
O24 Eu1 O3W 74.6(6) . .
O20 Eu1 O3W 140.9(6) . .
O11 Eu1 O3W 72.8(6) 1_455 .
O1W Eu1 O3W 66.5(8) . .
O39 Eu1 O2W 138.0(6) . .
O36 Eu1 O2W 75.3(7) . .
O24 Eu1 O2W 141.6(6) . .
O20 Eu1 O2W 72.9(6) . .
O11 Eu1 O2W 70.2(6) 1_455 .
O1W Eu1 O2W 68.6(8) . .
O3W Eu1 O2W 113.4(7) . .
O39 Eu1 W6 75.1(3) . .
O36 Eu1 W6 104.2(4) . .
O24 Eu1 W6 20.1(4) . .
O20 Eu1 W6 68.1(3) . .
O11 Eu1 W6 91.1(4) 1_455 .
O1W Eu1 W6 151.2(7) . .
O3W Eu1 W6 92.6(5) . .
O2W Eu1 W6 140.2(5) . .
O39 Eu1 W5 105.0(4) . .
O36 Eu1 W5 73.5(4) . .
O24 Eu1 W5 67.3(3) . .
O20 Eu1 W5 21.2(4) . .
O11 Eu1 W5 89.3(3) 1_455 .
O1W Eu1 W5 152.7(6) . .
O3W Eu1 W5 140.7(4) . .
O2W Eu1 W5 91.7(5) . .
W6 Eu1 W5 52.06(3) . .
O21 Si1 O15 110.1(9) . .
O21 Si1 O4 109.4(8) . .
O15 Si1 O4 107.8(8) . .
O21 Si1 O28 112.1(8) . .
O15 Si1 O28 109.7(7) . .
O4 Si1 O28 107.6(8) . .
W3 O2 W1 119.3(9) . .
W1 O3 W5 151.0(7) . .
Si1 O4 W3 126.8(7) . .
Si1 O4 W1 123.5(9) . .
W3 O4 W1 92.0(5) . .
Si1 O4 W2 122.4(7) . .
W3 O4 W2 91.4(6) . .
W1 O4 W2 90.9(4) . .
W1 O5 W4 148.1(9) . .
W1 O6 W2 121.7(7) . .
W7 O8 W2 145.3(9) . .
W2 O9 W6 150.8(7) . .
W3 O10 W2 119.2(7) . .
W3 O11 Eu1 148.6(7) . 1_655
W3 O12 W9 151.5(7) . .
W3 O13 W8 146.4(9) . .
Si1 O15 W4 125.0(7) . .
Si1 O15 W10 123.3(8) . .
W4 O15 W10 92.1(6) . .
Si1 O15 W9 124.8(10) . .
W4 O15 W9 90.3(5) . .
W10 O15 W9 91.5(5) . .
W9 O16 W4 120.9(8) . .
W4 O17 W10 119.1(7) . .
W4 O18 W5 158.4(10) . .
W5 O20 Eu1 129.8(7) . .
Si1 O21 W5 128.5(8) . .
Si1 O21 W6 126.1(10) . .
W5 O21 W6 93.0(5) . .
W6 O22 W5 117.0(6) . .
W6 O24 Eu1 132.5(7) . .
W7 O25 W6 157.0(9) . .
W7 O27 W11 121.0(7) . .
Si1 O28 W7 125.0(7) . .
Si1 O28 W11 121.1(8) . .
W7 O28 W11 93.2(5) . .
Si1 O28 W8 124.6(8) . .
W7 O28 W8 91.5(5) . .
W11 O28 W8 92.5(4) . .
W7 O29 W8 121.0(8) . .
W8 O31 W11 122.2(6) . .
W9 O32 W8 153.8(7) . .
W9 O34 W10 122.0(6) . .
W10 O36 Eu1 157.0(9) . .
W11 O37 W10 143.3(8) . .
W11 O39 Eu1 158.4(8) . .
O1 W1 O3 105.7(5) . .
O1 W1 O5 101.7(6) . .
O3 W1 O5 87.8(6) . .
O1 W1 O6 99.6(6) . .
O3 W1 O6 92.9(7) . .
O5 W1 O6 157.6(6) . .
O1 W1 O2 95.1(5) . .
O3 W1 O2 159.2(6) . .
O5 W1 O2 88.2(6) . .
O6 W1 O2 83.3(7) . .
O1 W1 O4 166.8(5) . .
O3 W1 O4 86.5(6) . .
O5 W1 O4 83.7(5) . .
O6 W1 O4 74.1(5) . .
O2 W1 O4 72.8(6) . .
O7 W2 O9 101.9(8) . .
O7 W2 O8 102.3(7) . .
O9 W2 O8 90.1(6) . .
O7 W2 O6 98.2(6) . .
O9 W2 O6 90.1(7) . .
O8 W2 O6 158.9(6) . .
O7 W2 O10 100.4(8) . .
O9 W2 O10 157.7(6) . .
O8 W2 O10 86.7(6) . .
O6 W2 O10 85.2(7) . .
O7 W2 O4 169.7(6) . .
O9 W2 O4 84.0(6) . .
O8 W2 O4 85.9(5) . .
O6 W2 O4 73.2(5) . .
O10 W2 O4 73.7(6) . .
O11 W3 O12 101.5(7) . .
O11 W3 O2 99.0(8) . .
O12 W3 O2 90.6(6) . .
O11 W3 O13 97.8(7) . .
O12 W3 O13 89.3(6) . .
O2 W3 O13 162.8(8) . .
O11 W3 O10 99.3(7) . .
O12 W3 O10 159.1(7) . .
O2 W3 O10 86.7(6) . .
O13 W3 O10 87.2(6) . .
O11 W3 O4 172.9(5) . .
O12 W3 O4 83.6(6) . .
O2 W3 O4 75.8(6) . .
O13 W3 O4 87.1(6) . .
O10 W3 O4 75.7(6) . .
O14 W4 O18 101.6(8) . .
O14 W4 O5 101.4(7) . .
O18 W4 O5 85.8(7) . .
O14 W4 O16 100.8(8) . .
O18 W4 O16 157.5(7) . .
O5 W4 O16 87.3(6) . .
O14 W4 O17 97.9(7) . .
O18 W4 O17 90.6(6) . .
O5 W4 O17 160.7(6) . .
O16 W4 O17 89.0(6) . .
O14 W4 O15 171.9(6) . .
O18 W4 O15 82.5(6) . .
O5 W4 O15 85.7(6) . .
O16 W4 O15 75.6(6) . .
O17 W4 O15 75.0(6) . .
O19 W5 O20 99.8(9) . .
O19 W5 O22 99.2(7) . .
O20 W5 O22 96.6(7) . .
O19 W5 O18 101.4(7) . .
O20 W5 O18 96.1(7) . .
O22 W5 O18 153.4(7) . .
O19 W5 O3 91.7(8) . .
O20 W5 O3 168.2(6) . .
O22 W5 O3 83.9(7) . .
O18 W5 O3 79.0(6) . .
O19 W5 O21 171.7(7) . .
O20 W5 O21 86.1(6) . .
O22 W5 O21 74.1(5) . .
O18 W5 O21 83.7(6) . .
O3 W5 O21 82.7(6) . .
O19 W5 Eu1 128.3(7) . .
O20 W5 Eu1 29.0(4) . .
O22 W5 Eu1 86.0(5) . .
O18 W5 Eu1 94.1(4) . .
O3 W5 Eu1 139.9(4) . .
O21 W5 Eu1 57.2(5) . .
O23 W6 O24 103.5(7) . .
O23 W6 O22 97.5(7) . .
O24 W6 O22 96.5(7) . .
O23 W6 O25 101.3(7) . .
O24 W6 O25 94.9(6) . .
O22 W6 O25 155.0(7) . .
O23 W6 O9 90.9(7) . .
O24 W6 O9 165.6(6) . .
O22 W6 O9 82.9(7) . .
O25 W6 O9 80.6(6) . .
O23 W6 O21 168.7(6) . .
O24 W6 O21 84.6(6) . .
O22 W6 O21 73.4(6) . .
O25 W6 O21 85.7(6) . .
O9 W6 O21 81.4(6) . .
O23 W6 Eu1 130.2(6) . .
O24 W6 Eu1 27.4(4) . .
O22 W6 Eu1 86.2(5) . .
O25 W6 Eu1 93.9(5) . .
O9 W6 Eu1 138.6(4) . .
O21 W6 Eu1 57.2(5) . .
O26 W7 O25 103.1(7) . .
O26 W7 O27 97.2(7) . .
O25 W7 O27 91.4(6) . .
O26 W7 O29 98.8(7) . .
O25 W7 O29 158.0(6) . .
O27 W7 O29 87.8(6) . .
O26 W7 O8 102.1(7) . .
O25 W7 O8 87.1(7) . .
O27 W7 O8 160.4(6) . .
O29 W7 O8 86.3(6) . .
O26 W7 O28 169.1(6) . .
O25 W7 O28 83.6(6) . .
O27 W7 O28 73.9(5) . .
O29 W7 O28 75.0(6) . .
O8 W7 O28 86.5(5) . .
O30 W8 O31 101.9(7) . .
O30 W8 O32 103.4(7) . .
O31 W8 O32 87.8(6) . .
O30 W8 O29 99.8(7) . .
O31 W8 O29 90.3(6) . .
O32 W8 O29 156.7(6) . .
O30 W8 O13 99.8(7) . .
O31 W8 O13 158.3(6) . .
O32 W8 O13 86.9(6) . .
O29 W8 O13 86.4(6) . .
O30 W8 O28 170.8(6) . .
O31 W8 O28 73.8(5) . .
O32 W8 O28 84.7(6) . .
O29 W8 O28 72.4(5) . .
O13 W8 O28 84.9(6) . .
O33 W9 O34 103.0(7) . .
O33 W9 O32 103.2(7) . .
O34 W9 O32 90.5(6) . .
O33 W9 O16 99.4(7) . .
O34 W9 O16 89.8(6) . .
O32 W9 O16 156.6(6) . .
O33 W9 O12 101.0(8) . .
O34 W9 O12 155.9(6) . .
O32 W9 O12 85.2(6) . .
O16 W9 O12 85.0(6) . .
O33 W9 O15 171.9(7) . .
O34 W9 O15 74.6(6) . .
O32 W9 O15 84.6(6) . .
O16 W9 O15 73.0(6) . .
O12 W9 O15 81.4(6) . .
O35 W10 O36 103.6(8) . .
O35 W10 O37 100.7(7) . .
O36 W10 O37 93.3(7) . .
O35 W10 O17 99.8(7) . .
O36 W10 O17 92.2(7) . .
O37 W10 O17 156.8(6) . .
O35 W10 O34 94.1(7) . .
O36 W10 O34 162.3(7) . .
O37 W10 O34 83.3(6) . .
O17 W10 O34 84.6(6) . .
O35 W10 O15 164.9(7) . .
O36 W10 O15 90.5(7) . .
O37 W10 O15 83.6(6) . .
O17 W10 O15 73.8(6) . .
O34 W10 O15 71.9(5) . .
O38 W11 O39 102.5(8) . .
O38 W11 O37 99.6(7) . .
O39 W11 O37 92.4(7) . .
O38 W11 O27 101.8(7) . .
O39 W11 O27 92.9(6) . .
O37 W11 O27 156.3(6) . .
O38 W11 O31 94.5(7) . .
O39 W11 O31 163.0(5) . .
O37 W11 O31 83.6(6) . .
O27 W11 O31 84.6(6) . .
O38 W11 O28 164.8(8) . .
O39 W11 O28 91.7(6) . .
O37 W11 O28 85.0(6) . .
O27 W11 O28 71.8(5) . .
O31 W11 O28 71.5(5) . .
N6 Cu2 N6 180.0(10) 2_975 .
N6 Cu2 N5 95.8(5) 2_975 .
N6 Cu2 N5 84.2 . .
N6 Cu2 N5 84.2 2_975 2_975
N6 Cu2 N5 95.8(5) . 2_975
N5 Cu2 N5 180.0(10) . 2_975
C7 N5 Cu2 93.9 . .
C7 N5 H5A 112.9 . .
Cu2 N5 H5A 112.9 . .
C7 N5 H5B 112.9 . .
Cu2 N5 H5B 112.9 . .
H5A N5 H5B 110.4 . .
C8 N6 Cu2 114.0 . .
C8 N6 H6A 108.8 . .
Cu2 N6 H6A 108.8 . .
C8 N6 H6B 108.8 . .
Cu2 N6 H6B 108.8 . .
H6A N6 H6B 107.7 . .
C8 C7 C9 97.4 . .
C8 C7 N5 132.8 . .
C9 C7 N5 103.3 . .
C8 C7 H7A 106.9 . .
C9 C7 H7A 106.9 . .
N5 C7 H7A 106.9 . .
C7 C8 N6 98.1 . .
C7 C8 H8A 112.2 . .
N6 C8 H8A 112.2 . .
C7 C8 H8B 112.2 . .
N6 C8 H8B 112.2 . .
H8A C8 H8B 109.8 . .
C7 C9 H9A 109.5 . .
C7 C9 H9B 109.5 . .
H9A C9 H9B 109.5 . .
C7 C9 H9C 109.5 . .
H9A C9 H9C 109.5 . .
H9B C9 H9C 109.5 . .
N1 Cu1 N4 94.7 . .
N1 Cu1 N3 176.1 . .
N4 Cu1 N3 83.0 . .
N1 Cu1 N2 85.6 . .
N4 Cu1 N2 172.8 . .
N3 Cu1 N2 96.3 . .
N1 Cu1 O4W 89.9(6) . .
N4 Cu1 O4W 92.7(5) . .
N3 Cu1 O4W 93.4(6) . .
N2 Cu1 O4W 94.6(5) . .
C1 N1 Cu1 111.0 . .
C1 N1 H1A 109.4 . .
Cu1 N1 H1A 109.4 . .
C1 N1 H1B 109.4 . .
Cu1 N1 H1B 109.4 . .
H1A N1 H1B 108.0 . .
C2 N2 Cu1 109.8 . .
C2 N2 H2B 109.7 . .
Cu1 N2 H2B 109.7 . .
C2 N2 H2C 109.7 . .
Cu1 N2 H2C 109.7 . .
H2B N2 H2C 108.2 . .
C4 N3 Cu1 108.4 . .
C4 N3 H3A 110.0 . .
Cu1 N3 H3A 110.0 . .
C4 N3 H3B 110.0 . .
Cu1 N3 H3B 110.0 . .
H3A N3 H3B 108.4 . .
C5 N4 Cu1 110.7 . .
C5 N4 H4B 109.5 . .
Cu1 N4 H4B 109.5 . .
C5 N4 H4C 109.5 . .
Cu1 N4 H4C 109.5 . .
H4B N4 H4C 108.1 . .
C2 C1 N1 115.5 . .
C2 C1 H1C 108.4 . .
N1 C1 H1C 108.4 . .
C2 C1 H1D 108.4 . .
N1 C1 H1D 108.4 . .
H1C C1 H1D 107.5 . .
C1 C2 C3 128.6 . .
C1 C2 N2 117.1 . .
C3 C2 N2 114.2 . .
C1 C2 H2A 91.1 . .
C3 C2 H2A 91.1 . .
N2 C2 H2A 91.1 . .
C2 C3 H3C 109.5 . .
C2 C3 H3D 109.5 . .
H3C C3 H3D 109.5 . .
C2 C3 H3E 109.5 . .
H3C C3 H3E 109.5 . .
H3D C3 H3E 109.5 . .
C5 C4 C6 115.4 . .
C5 C4 N3 109.7 . .
C6 C4 N3 114.1 . .
C5 C4 H4A 105.5 . .
C6 C4 H4A 105.5 . .
N3 C4 H4A 105.5 . .
C4 C5 N4 109.5 . .
C4 C5 H5C 109.8 . .
N4 C5 H5C 109.8 . .
C4 C5 H5D 109.8 . .
N4 C5 H5D 109.8 . .
H5C C5 H5D 108.2 . .
C4 C6 H6C 109.5 . .
C4 C6 H6D 109.5 . .
H6C C6 H6D 109.5 . .
C4 C6 H6E 109.5 . .
H6C C6 H6E 109.5 . .
H6D C6 H6E 109.5 . .

loop_
_geom_bond_atom_site_label_1
_geom_bond_atom_site_label_2
_geom_bond_distance
_geom_bond_site_symmetry_2
Eu1 O39 2.296(16) .
Eu1 O36 2.326(17) .
Eu1 O24 2.342(14) .
Eu1 O20 2.369(14) .
Eu1 O11 2.44(2) 1_455
Eu1 O1W 2.46(2) .
Eu1 O3W 2.55(2) .
Eu1 O2W 2.57(3) .
Eu1 W6 3.7475(18) .
Eu1 W5 3.7527(16) .
Si1 O21 1.599(19) .
Si1 O15 1.624(15) .
Si1 O4 1.633(15) .
Si1 O28 1.664(13) .
O4W Cu1 2.289(17) .
O1 W1 1.747(14) .
O2 W3 1.881(14) .
O2 W1 1.997(19) .
O3 W1 1.835(18) .
O3 W5 2.076(18) .
O4 W3 2.306(16) .
O4 W1 2.349(12) .
O4 W2 2.375(14) .
O5 W1 1.913(15) .
O5 W4 1.914(15) .
O6 W1 1.919(15) .
O6 W2 1.937(14) .
O7 W2 1.700(16) .
O8 W7 1.923(14) .
O8 W2 1.932(14) .
O9 W2 1.845(19) .
O9 W6 2.063(18) .
O10 W3 1.933(15) .
O10 W2 1.950(16) .
O11 W3 1.70(2) .
O11 Eu1 2.44(2) 1_655
O12 W3 1.879(15) .
O12 W9 1.956(14) .
O13 W3 1.895(14) .
O13 W8 1.970(14) .
O14 W4 1.742(15) .
O15 W4 2.301(14) .
O15 W10 2.348(16) .
O15 W9 2.417(15) .
O16 W9 1.920(15) .
O16 W4 1.926(16) .
O17 W4 1.940(14) .
O17 W10 1.943(14) .
O18 W4 1.843(16) .
O18 W5 1.952(14) .
O19 W5 1.741(15) .
O20 W5 1.764(15) .
O21 W5 2.254(16) .
O21 W6 2.285(13) .
O22 W6 1.929(14) .
O22 W5 1.931(14) .
O23 W6 1.724(14) .
O24 W6 1.744(16) .
O25 W7 1.852(17) .
O25 W6 1.955(16) .
O26 W7 1.692(14) .
O27 W7 1.915(13) .
O27 W11 1.963(13) .
O28 W7 2.295(13) .
O28 W11 2.350(12) .
O28 W8 2.387(15) .
O29 W7 1.916(14) .
O29 W8 1.937(14) .
O30 W8 1.675(18) .
O31 W8 1.858(13) .
O31 W11 2.048(15) .
O32 W9 1.881(14) .
O32 W8 1.930(14) .
O33 W9 1.736(17) .
O34 W9 1.817(16) .
O34 W10 2.084(16) .
O35 W10 1.703(15) .
O36 W10 1.772(16) .
O37 W11 1.902(14) .
O37 W10 1.925(15) .
O38 W11 1.742(13) .
O39 W11 1.795(17) .
Cu2 N6 2.089(7) 2_975
Cu2 N6 2.089(7) .
Cu2 N5 2.302(8) .
Cu2 N5 2.302(8) 2_975
N5 C7 1.567(5) .
N5 H5A 0.9000 .
N5 H5B 0.9000 .
N6 C8 1.644(5) .
N6 H6A 0.9000 .
N6 H6B 0.9000 .
C7 C8 1.353(4) .
C7 C9 1.475(5) .
C7 H7A 0.9800 .
C8 H8A 0.9700 .
C8 H8B 0.9700 .
C9 H9A 0.9600 .
C9 H9B 0.9600 .
C9 H9C 0.9600 .
Cu1 N1 1.999(6) .
Cu1 N4 2.008(6) .
Cu1 N3 2.008(6) .
Cu1 N2 2.032(7) .
N1 C1 1.499(5) .
N1 H1A 0.9000 .
N1 H1B 0.9000 .
N2 C2 1.479(5) .
N2 H2B 0.9000 .
N2 H2C 0.9000 .
N3 C4 1.461(5) .
N3 H3A 0.9000 .
N3 H3B 0.9000 .
N4 C5 1.475(5) .
N4 H4B 0.9000 .
N4 H4C 0.9000 .
C1 C2 1.406(5) .
C1 H1C 0.9700 .
C1 H1D 0.9700 .
C2 C3 1.418(5) .
C2 H2A 0.9800 .
C3 H3C 0.9600 .
C3 H3D 0.9600 .
C3 H3E 0.9600 .
C4 C5 1.437(5) .
C4 C6 1.454(5) .
C4 H4A 0.9800 .
C5 H5C 0.9700 .
C5 H5D 0.9700 .
C6 H6C 0.9600 .
C6 H6D 0.9600 .
C6 H6E 0.9600 .

loop_
_geom_hbond_atom_site_label_D
_geom_hbond_atom_site_label_H
_geom_hbond_atom_site_label_A
_geom_hbond_distance_DH
_geom_hbond_distance_HA
_geom_hbond_distance_DA
_geom_hbond_angle_DHA
_geom_hbond_site_symmetry_A
N1 H1A O35 0.90 2.38 3.150(17) 143.0 2_974
N2 H2B O29 0.90 2.22 3.116(17) 175.4 1_565
N2 H2C O9W 0.90 2.28 3.168(19) 167.5 2_775
N3 H3A O16 0.90 2.13 3.016(18) 170.3 .
N3 H3B O27 0.90 2.22 3.117(15) 173.6 1_565
N4 H4B O31 0.90 2.42 3.298(16) 166.8 2_974
N4 H4B O37 0.90 2.52 3.150(17) 128.0 2_974
N4 H4C O34 0.90 2.32 3.024(15) 135.0 2_974
N5 H5B O1 0.90 2.38 2.86(2) 114.0 2_975
N5 H5B O22 0.90 2.41 3.26(2) 157.4 1_655
N6 H6A O9W 0.90 2.44 3.22(2) 145.5 1_755
N6 H6B O19 0.90 2.01 2.91(3) 174.8 2_875
